data_2017860
loop_
_publ_author_name
'Yin, Wen-xing'
'Huang, Xue-ying'
'Xu, Xing-man'
'Meng, Xiang-gao'

_publ_section_title
;
 Two three-dimensional networks in two polymorphs of
 biphenyl-4,4'-diaminium bis(3-carboxy-4-hydroxybenzenesulfonate)
 dihydrate
;
_journal_coeditor_code SK3381
_journal_issue 10
_journal_name_full 'Acta Crystallographica Section C'
_journal_page_first o508
_journal_page_last o512
_journal_paper_doi 10.1107/S0108270110034657
_journal_volume 66
_journal_year 2010
_chemical_formula_iupac 'C12 H14 N2 2+ , 2C7 H5 O6 S - , 2H2 O'
_chemical_formula_moiety 'C12 H14 N2 2+ , 2C7 H5 O6 S - , 2H2 O'
_chemical_formula_sum 'C26 H28 N2 O14 S2'
_chemical_formula_weight 656.62
_chemical_name_common
;
benzidinium bis(5-sulfonate) dihydrate
;
_chemical_name_systematic
;
biphenyl-4,4'-diaminium bis(3-carboxy-4-hydroxybenzenesulfonate) dihydrate
;
_space_group_IT_number 14
_symmetry_cell_setting monoclinic
_symmetry_space_group_name_Hall '-P 2ybc'
_symmetry_space_group_name_H-M 'P 1 21/c 1'
_atom_sites_solution_hydrogens geom
_atom_sites_solution_primary direct
_atom_sites_solution_secondary difmap
_audit_creation_method SHELXL97
_cell_angle_alpha 90.00
_cell_angle_beta 91.300(2)
_cell_angle_gamma 90.00
_cell_formula_units_Z 8
_cell_length_a 15.1851(3)
_cell_length_b 18.6584(6)
_cell_length_c 19.9114(6)
_cell_measurement_reflns_used 2357
_cell_measurement_temperature 298(2)
_cell_measurement_theta_max 19.75
_cell_measurement_theta_min 2.18
_cell_volume 5640.0(3)
_computing_cell_refinement 'SMART (Bruker, 2001)'
_computing_data_collection 'SMART (Bruker, 2001)'
_computing_data_reduction 'SAINT-Plus (Bruker, 2001)'
_computing_molecular_graphics 'PLATON (Spek, 2009)'
_computing_publication_material 'PLATON (Spek, 2009)'
_computing_structure_refinement 'SHELXL97 (Sheldrick, 2008)'
_computing_structure_solution 'SHELXS97 (Sheldrick, 2008)'
_diffrn_ambient_temperature 298(2)
_diffrn_measured_fraction_theta_full 0.994
_diffrn_measured_fraction_theta_max 0.994
_diffrn_measurement_device_type 'Bruker SMART APEX CCD area-detector'
_diffrn_measurement_method '0.3\% wide \w exposures'
_diffrn_radiation_monochromator graphite
_diffrn_radiation_source 'fine focus sealed Siemens Mo tube'
_diffrn_radiation_type 'Mo k\a'
_diffrn_radiation_wavelength 0.71073
_diffrn_reflns_av_R_equivalents 0.1001
_diffrn_reflns_av_sigmaI/netI 0.1176
_diffrn_reflns_limit_h_max 19
_diffrn_reflns_limit_h_min -19
_diffrn_reflns_limit_k_max 24
_diffrn_reflns_limit_k_min -24
_diffrn_reflns_limit_l_max 25
_diffrn_reflns_limit_l_min -24
_diffrn_reflns_number 48494
_diffrn_reflns_theta_full 27.50
_diffrn_reflns_theta_max 27.50
_diffrn_reflns_theta_min 1.34
_exptl_absorpt_coefficient_mu 0.266
_exptl_absorpt_correction_T_max 0.9894
_exptl_absorpt_correction_T_min 0.9011
_exptl_absorpt_correction_type multi-scan
_exptl_absorpt_process_details '(SADABS; Sheldrick, 2003)'
_exptl_crystal_colour colourless
_exptl_crystal_density_diffrn 1.547
_exptl_crystal_density_method 'not measured'
_exptl_crystal_description plate
_exptl_crystal_F_000 2736
_exptl_crystal_size_max 0.40
_exptl_crystal_size_mid 0.10
_exptl_crystal_size_min 0.04
_refine_diff_density_max 0.486
_refine_diff_density_min -0.272
_refine_ls_extinction_method none
_refine_ls_goodness_of_fit_ref 0.948
_refine_ls_hydrogen_treatment mixed
_refine_ls_matrix_type full
_refine_ls_number_parameters 877
_refine_ls_number_reflns 12875
_refine_ls_number_restraints 28
_refine_ls_restrained_S_all 0.947
_refine_ls_R_factor_all 0.1460
_refine_ls_R_factor_gt 0.0630
_refine_ls_shift/su_max 0.000
_refine_ls_shift/su_mean 0.000
_refine_ls_structure_factor_coef Fsqd
_refine_ls_weighting_details 'calc w = 1/[\s^2^(Fo^2^)+(0.0699P)^2^+0.0000P] where P=(Fo^2^+2Fc^2^)/3'
_refine_ls_weighting_scheme calc
_refine_ls_wR_factor_gt 0.1278
_refine_ls_wR_factor_ref 0.1653
_reflns_number_gt 6411
_reflns_number_total 12875
_reflns_threshold_expression I>2\s(I)
_cod_data_source_file sk3381.cif
_cod_data_source_block I
_cod_original_sg_symbol_H-M 'P 21/c'
_cod_database_code 2017860
_cod_database_fobs_code 2017860

loop_
_symmetry_equiv_pos_as_xyz
'x, y, z'
'-x, y+1/2, -z+1/2'
'-x, -y, -z'
'x, -y-1/2, z-1/2'

loop_
_atom_site_type_symbol
_atom_site_label
_atom_site_fract_x
_atom_site_fract_y
_atom_site_fract_z
_atom_site_U_iso_or_equiv
_atom_site_adp_type
_atom_site_calc_flag
_atom_site_refinement_flags
_atom_site_occupancy
_atom_site_disorder_assembly
_atom_site_disorder_group
C C1 0.3042(2) 0.26183(18) 0.02604(18) 0.0334(9) Uani d . 1 . .
C C2 0.3633(2) 0.2065(2) 0.04253(19) 0.0382(9) Uani d . 1 . .
C C3 0.3735(2) 0.18561(19) 0.10881(19) 0.0409(10) Uani d . 1 . .
H H3 0.4121 0.1486 0.1199 0.049 Uiso calc R 1 . .
C C4 0.3275(2) 0.21865(18) 0.15845(18) 0.0345(9) Uani d . 1 . .
H H4 0.3345 0.2036 0.2028 0.041 Uiso calc R 1 . .
C C5 0.2705(2) 0.27468(17) 0.14268(16) 0.0269(8) Uani d . 1 . .
C C6 0.2592(2) 0.29555(18) 0.07675(17) 0.0312(8) Uani d . 1 . .
H H6 0.2208 0.3329 0.0661 0.037 Uiso calc R 1 . .
C C7 0.2898(3) 0.2824(2) -0.04513(19) 0.0405(10) Uani d . 1 . .
C C8 0.0552(2) 0.58948(18) -0.01644(17) 0.0300(8) Uani d . 1 . .
C C9 0.1139(2) 0.53248(19) -0.02519(17) 0.0316(9) Uani d . 1 . .
C C10 0.1466(2) 0.49502(19) 0.02988(17) 0.0334(9) Uani d . 1 . .
H H10 0.1856 0.4572 0.0237 0.040 Uiso calc R 1 . .
C C11 0.1221(2) 0.51325(19) 0.09351(17) 0.0338(9) Uani d . 1 . .
H H11 0.1440 0.4875 0.1302 0.041 Uiso calc R 1 . .
C C12 0.0641(2) 0.57036(19) 0.10351(16) 0.0307(8) Uani d . 1 . .
C C13 0.0310(2) 0.60791(19) 0.04938(17) 0.0325(9) Uani d . 1 . .
H H13 -0.0076 0.6458 0.0561 0.039 Uiso calc R 1 . .
C C14 0.0182(2) 0.62554(19) -0.07637(18) 0.0324(9) Uani d . 1 . .
C C15 0.4440(2) 0.41183(18) 1.01696(17) 0.0308(8) Uani d . 1 . .
C C16 0.3858(2) 0.46991(18) 1.02549(17) 0.0313(8) Uani d . 1 . .
C C17 0.3537(2) 0.50700(19) 0.96944(17) 0.0333(9) Uani d . 1 . .
H H17 0.3160 0.5457 0.9751 0.040 Uiso calc R 1 . .
C C18 0.3769(2) 0.48719(18) 0.90612(17) 0.0321(9) Uani d . 1 . .
H H18 0.3545 0.5122 0.8691 0.039 Uiso calc R 1 . .
C C19 0.4340(2) 0.42978(18) 0.89669(17) 0.0295(8) Uani d . 1 . .
C C20 0.4675(2) 0.39231(18) 0.95174(17) 0.0307(8) Uani d . 1 . .
H H20 0.5056 0.3541 0.9454 0.037 Uiso calc R 1 . .
C C21 0.4780(2) 0.37329(19) 1.07651(19) 0.0353(9) Uani d . 1 . .
C C22 0.1946(2) 0.73813(19) 0.95454(18) 0.0357(9) Uani d . 1 . .
C C23 0.1404(3) 0.7967(2) 0.9405(2) 0.0457(10) Uani d . 1 . .
C C24 0.1170(3) 0.8123(2) 0.8741(2) 0.0527(12) Uani d . 1 . .
H H24 0.0801 0.8509 0.8647 0.063 Uiso calc R 1 . .
C C25 0.1476(3) 0.7717(2) 0.8226(2) 0.0443(10) Uani d . 1 . .
H H25 0.1317 0.7827 0.7785 0.053 Uiso calc R 1 . .
C C26 0.2025(2) 0.71373(19) 0.83652(17) 0.0323(8) Uani d . 1 . .
C C27 0.2260(2) 0.69699(18) 0.90158(18) 0.0335(9) Uani d . 1 . .
H H27 0.2628 0.6582 0.9104 0.040 Uiso calc R 1 . .
C C28 0.2176(3) 0.7209(2) 1.0252(2) 0.0426(10) Uani d . 1 . .
C C29 0.0403(2) 0.4033(2) 0.33730(17) 0.0335(9) Uani d . 1 . .
C C30 0.0616(3) 0.3437(2) 0.37481(18) 0.0472(11) Uani d . 1 . .
H H30 0.0555 0.2981 0.3564 0.057 Uiso calc R 1 . .
C C31 0.0923(3) 0.3523(2) 0.44014(19) 0.0472(11) Uani d . 1 . .
H H31 0.1082 0.3121 0.4651 0.057 Uiso calc R 1 . .
C C32 0.1000(2) 0.41959(19) 0.46946(17) 0.0310(8) Uani d . 1 . .
C C33 0.0770(2) 0.4789(2) 0.42990(17) 0.0389(9) Uani d . 1 . .
H H33 0.0813 0.5247 0.4481 0.047 Uiso calc R 1 . .
C C34 0.0479(2) 0.4703(2) 0.36413(18) 0.0411(10) Uani d . 1 . .
H H34 0.0334 0.5102 0.3382 0.049 Uiso calc R 1 . .
C C35 0.1301(2) 0.43006(19) 0.54032(17) 0.0310(8) Uani d . 1 . .
C C36 0.1143(2) 0.37854(19) 0.58952(17) 0.0362(9) Uani d . 1 . .
H H36 0.0860 0.3361 0.5773 0.043 Uiso calc R 1 . .
C C37 0.1394(2) 0.38905(19) 0.65577(18) 0.0359(9) Uani d . 1 . .
H H37 0.1276 0.3544 0.6879 0.043 Uiso calc R 1 . .
C C38 0.1826(2) 0.45188(19) 0.67379(17) 0.0304(8) Uani d . 1 . .
C C39 0.1991(2) 0.5037(2) 0.62680(17) 0.0371(9) Uani d . 1 . .
H H39 0.2274 0.5460 0.6394 0.045 Uiso calc R 1 . .
C C40 0.1735(2) 0.4925(2) 0.56087(17) 0.0395(10) Uani d . 1 . .
H H40 0.1854 0.5276 0.5291 0.047 Uiso calc R 1 . .
C C41 0.3075(2) 0.53242(19) 0.31286(16) 0.0306(8) Uani d . 1 . .
C C42 0.3002(2) 0.4759(2) 0.35557(18) 0.0390(9) Uani d . 1 . .
H H42 0.2792 0.4320 0.3398 0.047 Uiso calc R 1 . .
C C43 0.3240(2) 0.4842(2) 0.42268(18) 0.0407(10) Uani d . 1 . .
H H43 0.3178 0.4456 0.4518 0.049 Uiso calc R 1 . .
C C44 0.3569(2) 0.54830(19) 0.44746(17) 0.0315(8) Uani d . 1 . .
C C45 0.3642(3) 0.6049(2) 0.40229(18) 0.0417(10) Uani d . 1 . .
H H45 0.3856 0.6489 0.4175 0.050 Uiso calc R 1 . .
C C46 0.3403(3) 0.5968(2) 0.33545(18) 0.0432(10) Uani d . 1 . .
H H46 0.3464 0.6349 0.3058 0.052 Uiso calc R 1 . .
C C47 0.3834(2) 0.55790(19) 0.51960(17) 0.0320(9) Uani d . 1 . .
C C48 0.4174(2) 0.50169(19) 0.55751(17) 0.0362(9) Uani d . 1 . .
H H48 0.4240 0.4570 0.5375 0.043 Uiso calc R 1 . .
C C49 0.4415(2) 0.51032(19) 0.62408(18) 0.0372(9) Uani d . 1 . .
H H49 0.4636 0.4717 0.6488 0.045 Uiso calc R 1 . .
C C50 0.4327(2) 0.57585(18) 0.65358(16) 0.0293(8) Uani d . 1 . .
C C51 0.4007(2) 0.6332(2) 0.61722(18) 0.0389(10) Uani d . 1 . .
H H51 0.3958 0.6779 0.6373 0.047 Uiso calc R 1 . .
C C52 0.3760(2) 0.62386(19) 0.55074(18) 0.0392(9) Uani d . 1 . .
H H52 0.3539 0.6627 0.5264 0.047 Uiso calc R 1 . .
N N1 0.0069(2) 0.3950(2) 0.26813(16) 0.0387(8) Uani d D 1 . .
H H1A 0.042(2) 0.3678(17) 0.2454(16) 0.046 Uiso d D 1 . .
H H1B -0.0448(15) 0.3774(19) 0.2661(18) 0.046 Uiso d D 1 . .
H H1C 0.004(2) 0.4373(12) 0.2495(17) 0.046 Uiso d D 1 . .
N N2 0.2081(2) 0.46402(18) 0.74452(17) 0.0399(8) Uani d D 1 . .
H H2A 0.2485(19) 0.4349(17) 0.7596(18) 0.048 Uiso d D 1 . .
H H2B 0.224(2) 0.5083(11) 0.7513(18) 0.048 Uiso d D 1 . .
H H2C 0.1670(19) 0.450(2) 0.7708(16) 0.048 Uiso d D 1 . .
N N3 0.2826(2) 0.52599(18) 0.24137(17) 0.0388(8) Uani d D 1 . .
H H3A 0.270(2) 0.4824(11) 0.2319(18) 0.047 Uiso d D 1 . .
H H3B 0.2331(16) 0.5490(18) 0.2383(19) 0.047 Uiso d D 1 . .
H H3C 0.3239(19) 0.5442(19) 0.2169(16) 0.047 Uiso d D 1 . .
N N4 0.4590(2) 0.58621(17) 0.72452(16) 0.0338(7) Uani d D 1 . .
H H4A 0.486(2) 0.5495(14) 0.7440(16) 0.041 Uiso d D 1 . .
H H4B 0.4977(19) 0.6210(15) 0.7265(18) 0.041 Uiso d D 1 . .
H H4C 0.4113(16) 0.5994(18) 0.7451(16) 0.041 Uiso d D 1 . .
O O1 0.2315(2) 0.33351(17) -0.05437(13) 0.0555(8) Uani d D 1 . .
H H1D 0.221(3) 0.341(2) -0.0949(11) 0.083 Uiso d D 1 . .
O O2 0.32958(19) 0.25392(16) -0.09125(13) 0.0599(8) Uani d . 1 . .
O O3 0.4114(2) 0.17256(16) -0.00403(14) 0.0580(8) Uani d D 1 . .
H H3D 0.401(3) 0.191(2) -0.0412(14) 0.087 Uiso d D 1 . .
O O4 0.22168(19) 0.39435(13) 0.19512(13) 0.0503(7) Uani d . 1 . .
O O5 0.11825(15) 0.29722(14) 0.19346(12) 0.0429(7) Uani d . 1 . .
O O6 0.24469(16) 0.29409(14) 0.26946(11) 0.0417(7) Uani d . 1 . .
O O7 -0.04024(18) 0.67707(15) -0.06438(12) 0.0448(7) Uani d D 1 . .
H H7A -0.060(3) 0.690(2) -0.1009(13) 0.067 Uiso d D 1 . .
O O8 0.03831(16) 0.60981(14) -0.13307(12) 0.0418(7) Uani d . 1 . .
O O9 0.14137(17) 0.51098(15) -0.08618(13) 0.0460(7) Uani d D 1 . .
H H9A 0.116(3) 0.536(2) -0.1148(17) 0.069 Uiso d D 1 . .
O O10 -0.00481(17) 0.66103(13) 0.18600(12) 0.0441(7) Uani d . 1 . .
O O11 0.11477(16) 0.58648(14) 0.22717(12) 0.0481(7) Uani d . 1 . .
O O12 -0.02814(16) 0.53518(13) 0.20715(11) 0.0410(7) Uani d . 1 . .
O O13 0.53098(19) 0.31975(15) 1.06360(13) 0.0488(7) Uani d D 1 . .
H H13A 0.546(3) 0.298(2) 1.0984(14) 0.073 Uiso d D 1 . .
O O14 0.45832(18) 0.39000(14) 1.13386(13) 0.0491(7) Uani d . 1 . .
O O15 0.35960(18) 0.49163(15) 1.08649(13) 0.0468(7) Uani d D 1 . .
H H15A 0.388(3) 0.466(2) 1.1122(18) 0.070 Uiso d D 1 . .
O O16 0.52587(16) 0.46151(12) 0.79163(11) 0.0373(6) Uani d . 1 . .
O O17 0.38336(16) 0.40828(15) 0.77319(12) 0.0486(7) Uani d . 1 . .
O O18 0.50476(16) 0.33708(13) 0.81822(12) 0.0419(7) Uani d . 1 . .
O O19 0.2684(2) 0.66446(16) 1.03382(13) 0.0534(8) Uani d D 1 . .
H H19A 0.288(3) 0.660(2) 1.0734(12) 0.080 Uiso d D 1 . .
O O20 0.1908(2) 0.75578(17) 1.07229(14) 0.0662(9) Uani d . 1 . .
O O21 0.1082(2) 0.83868(17) 0.98914(15) 0.0695(10) Uani d D 1 . .
H H21A 0.129(3) 0.825(3) 1.0248(16) 0.104 Uiso d D 1 . .
O O22 0.2886(2) 0.60281(14) 0.79251(13) 0.0603(8) Uani d . 1 . .
O O23 0.30101(17) 0.71324(14) 0.73397(12) 0.0496(7) Uani d . 1 . .
O O24 0.16660(18) 0.64683(18) 0.72440(14) 0.0712(10) Uani d . 1 . .
O O25 0.18352(19) 0.16493(15) 0.32023(14) 0.0472(7) Uani d D 1 . .
H H25A 0.203(3) 0.2021(15) 0.305(2) 0.071 Uiso d D 1 . .
H H25B 0.1305(13) 0.162(2) 0.313(2) 0.071 Uiso d D 1 . .
O O26 0.31347(19) 0.65699(16) 0.16198(15) 0.0487(7) Uani d D 1 . .
H H26A 0.291(3) 0.6941(16) 0.176(2) 0.073 Uiso d D 1 . .
H H26B 0.3662(13) 0.661(3) 0.169(2) 0.073 Uiso d D 1 . .
O O27 0.44273(19) 0.75037(17) 0.82263(15) 0.0507(8) Uani d D 1 . .
H H27A 0.400(2) 0.735(2) 0.7993(19) 0.076 Uiso d D 1 . .
H H27B 0.486(2) 0.747(3) 0.799(2) 0.076 Uiso d D 1 . .
O O28 0.43106(19) 0.20264(16) 0.78836(17) 0.0561(8) Uani d D 1 . .
H H28A 0.3763(14) 0.197(3) 0.792(2) 0.084 Uiso d D 1 . .
H H28B 0.444(3) 0.2429(15) 0.805(2) 0.084 Uiso d D 1 . .
S S1 0.21036(6) 0.31845(5) 0.20480(4) 0.0305(2) Uani d . 1 . .
S S2 0.03450(6) 0.59040(5) 0.18703(4) 0.0323(2) Uani d . 1 . .
S S3 0.46353(6) 0.40726(5) 0.81379(4) 0.0313(2) Uani d . 1 . .
S S4 0.24176(6) 0.66487(5) 0.76758(5) 0.0347(2) Uani d . 1 . .

loop_
_atom_site_aniso_label
_atom_site_aniso_U_11
_atom_site_aniso_U_22
_atom_site_aniso_U_33
_atom_site_aniso_U_12
_atom_site_aniso_U_13
_atom_site_aniso_U_23
C1 0.037(2) 0.031(2) 0.032(2) -0.0046(17) 0.0000(17) -0.0026(17)
C2 0.041(2) 0.035(2) 0.039(2) -0.0005(18) 0.0074(19) -0.0109(19)
C3 0.045(2) 0.034(2) 0.044(3) 0.0107(18) 0.000(2) -0.0022(19)
C4 0.040(2) 0.032(2) 0.031(2) 0.0011(17) -0.0058(18) 0.0005(17)
C5 0.0259(19) 0.0300(19) 0.025(2) -0.0025(15) 0.0003(15) -0.0003(15)
C6 0.035(2) 0.030(2) 0.029(2) 0.0014(16) -0.0015(17) 0.0023(16)
C7 0.046(3) 0.041(2) 0.035(2) -0.008(2) 0.005(2) -0.0011(19)
C8 0.030(2) 0.031(2) 0.028(2) -0.0056(16) -0.0069(16) 0.0008(16)
C9 0.032(2) 0.041(2) 0.022(2) -0.0057(17) 0.0005(16) -0.0006(17)
C10 0.030(2) 0.036(2) 0.034(2) 0.0004(16) 0.0005(17) 0.0011(17)
C11 0.033(2) 0.039(2) 0.030(2) 0.0017(17) -0.0075(17) 0.0047(17)
C12 0.032(2) 0.038(2) 0.022(2) -0.0057(17) -0.0056(16) 0.0039(16)
C13 0.031(2) 0.036(2) 0.030(2) -0.0014(16) -0.0017(17) -0.0017(17)
C14 0.030(2) 0.038(2) 0.029(2) -0.0033(17) -0.0070(17) 0.0000(18)
C15 0.032(2) 0.029(2) 0.031(2) -0.0050(16) -0.0034(17) 0.0013(16)
C16 0.029(2) 0.035(2) 0.030(2) -0.0039(17) 0.0020(17) -0.0020(17)
C17 0.033(2) 0.034(2) 0.034(2) 0.0053(16) -0.0014(17) 0.0002(17)
C18 0.033(2) 0.034(2) 0.029(2) -0.0008(17) -0.0046(17) 0.0044(17)
C19 0.0272(19) 0.035(2) 0.026(2) -0.0047(16) 0.0009(16) 0.0020(16)
C20 0.030(2) 0.028(2) 0.034(2) 0.0024(16) -0.0033(17) -0.0003(16)
C21 0.039(2) 0.032(2) 0.034(2) -0.0066(18) -0.0042(19) 0.0020(18)
C22 0.040(2) 0.030(2) 0.037(2) -0.0018(17) -0.0015(18) -0.0047(17)
C23 0.051(3) 0.041(2) 0.046(3) 0.002(2) 0.013(2) -0.006(2)
C24 0.066(3) 0.043(3) 0.050(3) 0.024(2) 0.004(2) 0.006(2)
C25 0.052(3) 0.044(2) 0.037(2) 0.007(2) 0.004(2) 0.010(2)
C26 0.034(2) 0.035(2) 0.028(2) -0.0034(17) 0.0069(17) 0.0031(17)
C27 0.037(2) 0.026(2) 0.038(2) 0.0000(16) 0.0022(18) 0.0014(17)
C28 0.048(3) 0.040(2) 0.041(3) -0.006(2) 0.005(2) -0.004(2)
C29 0.030(2) 0.045(2) 0.026(2) 0.0012(17) -0.0003(16) -0.0033(18)
C30 0.074(3) 0.037(2) 0.031(2) 0.009(2) -0.007(2) -0.0099(19)
C31 0.071(3) 0.039(2) 0.031(2) 0.015(2) -0.011(2) 0.0027(18)
C32 0.034(2) 0.037(2) 0.0214(19) 0.0000(17) 0.0013(16) 0.0004(16)
C33 0.051(3) 0.035(2) 0.031(2) -0.0008(18) -0.0034(19) -0.0017(17)
C34 0.050(3) 0.042(2) 0.032(2) 0.0025(19) -0.0024(19) 0.0060(18)
C35 0.031(2) 0.037(2) 0.025(2) 0.0042(17) 0.0021(16) 0.0022(17)
C36 0.046(2) 0.033(2) 0.030(2) -0.0001(18) -0.0071(18) -0.0043(17)
C37 0.046(2) 0.034(2) 0.028(2) 0.0010(18) -0.0030(18) 0.0063(17)
C38 0.031(2) 0.039(2) 0.021(2) 0.0032(17) -0.0037(16) -0.0011(16)
C39 0.044(2) 0.038(2) 0.029(2) -0.0113(18) -0.0011(18) -0.0020(17)
C40 0.049(2) 0.044(2) 0.026(2) -0.0083(19) -0.0016(18) 0.0057(18)
C41 0.034(2) 0.038(2) 0.0192(19) 0.0019(17) -0.0030(16) 0.0002(16)
C42 0.046(2) 0.034(2) 0.037(2) -0.0075(18) -0.0046(19) -0.0056(18)
C43 0.054(3) 0.034(2) 0.034(2) -0.0029(19) -0.001(2) 0.0064(18)
C44 0.032(2) 0.036(2) 0.027(2) 0.0019(17) 0.0018(16) 0.0001(17)
C45 0.059(3) 0.033(2) 0.033(2) -0.0027(19) -0.005(2) -0.0001(18)
C46 0.065(3) 0.035(2) 0.030(2) -0.007(2) -0.004(2) 0.0062(18)
C47 0.034(2) 0.036(2) 0.025(2) 0.0021(17) 0.0013(16) 0.0033(17)
C48 0.045(2) 0.030(2) 0.034(2) 0.0020(18) -0.0008(18) -0.0042(17)
C49 0.048(2) 0.032(2) 0.032(2) 0.0025(18) -0.0047(18) 0.0049(17)
C50 0.032(2) 0.035(2) 0.0214(19) -0.0024(16) 0.0007(16) -0.0017(16)
C51 0.053(3) 0.035(2) 0.029(2) 0.0076(19) 0.0000(19) -0.0078(17)
C52 0.050(3) 0.035(2) 0.032(2) 0.0106(18) -0.0029(19) 0.0049(18)
N1 0.035(2) 0.057(2) 0.0238(19) 0.0043(18) -0.0039(16) -0.0033(16)
N2 0.051(2) 0.041(2) 0.0271(19) -0.0021(18) -0.0076(16) 0.0032(16)
N3 0.045(2) 0.039(2) 0.032(2) -0.0048(17) -0.0049(17) 0.0007(16)
N4 0.035(2) 0.039(2) 0.0276(18) 0.0005(15) 0.0001(15) -0.0015(15)
O1 0.073(2) 0.067(2) 0.0265(16) 0.0154(17) -0.0016(16) 0.0070(15)
O2 0.074(2) 0.074(2) 0.0326(16) 0.0043(17) 0.0140(16) -0.0096(15)
O3 0.075(2) 0.0506(19) 0.0492(19) 0.0172(16) 0.0158(18) -0.0115(15)
O4 0.078(2) 0.0309(15) 0.0419(17) 0.0029(14) 0.0050(15) -0.0012(12)
O5 0.0337(15) 0.0606(18) 0.0343(15) 0.0067(13) -0.0031(12) -0.0031(13)
O6 0.0444(16) 0.0575(17) 0.0228(14) 0.0071(13) -0.0043(12) 0.0067(12)
O7 0.0510(18) 0.0522(18) 0.0311(16) 0.0129(14) -0.0033(14) 0.0045(14)
O8 0.0445(16) 0.0551(17) 0.0257(15) 0.0027(13) -0.0010(13) -0.0003(13)
O9 0.0442(17) 0.065(2) 0.0292(16) 0.0137(14) 0.0019(13) -0.0019(14)
O10 0.0545(17) 0.0401(16) 0.0380(16) 0.0097(13) 0.0027(13) -0.0049(12)
O11 0.0447(17) 0.0675(19) 0.0315(15) 0.0074(14) -0.0131(13) -0.0127(14)
O12 0.0482(16) 0.0461(16) 0.0289(15) -0.0036(13) 0.0062(12) 0.0024(12)
O13 0.0596(19) 0.0472(18) 0.0393(17) 0.0174(15) -0.0047(15) 0.0101(14)
O14 0.0631(19) 0.0567(18) 0.0274(16) 0.0083(15) 0.0008(14) 0.0018(13)
O15 0.0488(18) 0.062(2) 0.0294(16) 0.0165(14) 0.0029(13) -0.0055(14)
O16 0.0480(16) 0.0367(15) 0.0274(14) -0.0019(12) 0.0052(12) 0.0021(11)
O17 0.0412(16) 0.070(2) 0.0339(16) 0.0056(14) -0.0094(13) -0.0089(14)
O18 0.0455(16) 0.0344(15) 0.0459(16) 0.0050(12) 0.0017(13) -0.0056(12)
O19 0.066(2) 0.064(2) 0.0296(16) 0.0135(16) -0.0078(15) 0.0005(15)
O20 0.092(2) 0.068(2) 0.0387(18) 0.0130(18) 0.0056(17) -0.0151(16)
O21 0.098(3) 0.056(2) 0.055(2) 0.0347(18) 0.016(2) -0.0115(17)
O22 0.092(2) 0.0467(18) 0.0427(17) 0.0267(16) 0.0143(16) 0.0061(14)
O23 0.0559(18) 0.0527(17) 0.0410(17) -0.0088(14) 0.0176(14) 0.0041(14)
O24 0.0402(18) 0.116(3) 0.057(2) -0.0176(17) 0.0040(15) -0.0384(19)
O25 0.0568(19) 0.0483(18) 0.0363(17) -0.0099(16) -0.0046(16) -0.0008(14)
O26 0.0544(19) 0.0502(18) 0.0412(17) 0.0076(16) -0.0039(16) -0.0020(14)
O27 0.048(2) 0.0560(19) 0.048(2) 0.0007(16) -0.0025(14) 0.0080(15)
O28 0.0440(17) 0.0517(19) 0.072(2) 0.0109(16) -0.0088(17) -0.0197(16)
S1 0.0352(5) 0.0336(5) 0.0226(5) 0.0034(4) -0.0021(4) 0.0015(4)
S2 0.0368(5) 0.0382(5) 0.0216(5) 0.0034(4) -0.0023(4) -0.0017(4)
S3 0.0346(5) 0.0339(5) 0.0254(5) 0.0013(4) -0.0031(4) -0.0025(4)
S4 0.0354(5) 0.0381(5) 0.0307(5) -0.0020(4) 0.0043(4) -0.0012(4)

loop_
_atom_type_symbol
_atom_type_description
_atom_type_scat_dispersion_real
_atom_type_scat_dispersion_imag
_atom_type_scat_source
C C 0.0033 0.0016 'International Tables Vol C Tables 4.2.6.8 and 6.1.1.4'
H H 0.0000 0.0000 'International Tables Vol C Tables 4.2.6.8 and 6.1.1.4'
N N 0.0061 0.0033 'International Tables Vol C Tables 4.2.6.8 and 6.1.1.4'
O O 0.0106 0.0060 'International Tables Vol C Tables 4.2.6.8 and 6.1.1.4'
S S 0.1246 0.1234 'International Tables Vol C Tables 4.2.6.8 and 6.1.1.4'

loop_
_geom_angle_atom_site_label_1
_geom_angle_atom_site_label_2
_geom_angle_atom_site_label_3
_geom_angle_site_symmetry_1
_geom_angle_site_symmetry_3
_geom_angle
_geom_angle_publ_flag
C6 C1 C2 . . 119.2(3) ?
C6 C1 C7 . . 121.1(3) ?
C2 C1 C7 . . 119.7(3) ?
O3 C2 C3 . . 118.2(3) ?
O3 C2 C1 . . 122.5(4) ?
C3 C2 C1 . . 119.3(3) ?
C4 C3 C2 . . 120.9(4) ?
C4 C3 H3 . . 119.5 ?
C2 C3 H3 . . 119.5 ?
C3 C4 C5 . . 120.1(3) ?
C3 C4 H4 . . 120.0 ?
C5 C4 H4 . . 120.0 ?
C6 C5 C4 . . 119.5(3) ?
C6 C5 S1 . . 119.0(3) ?
C4 C5 S1 . . 121.5(3) ?
C5 C6 C1 . . 121.0(3) ?
C5 C6 H6 . . 119.5 ?
C1 C6 H6 . . 119.5 ?
O2 C7 O1 . . 123.4(4) ?
O2 C7 C1 . . 122.6(4) ?
O1 C7 C1 . . 114.0(3) ?
C9 C8 C13 . . 118.7(3) ?
C9 C8 C14 . . 118.6(3) ?
C13 C8 C14 . . 122.7(3) ?
O9 C9 C10 . . 116.7(3) ?
O9 C9 C8 . . 123.1(3) ?
C10 C9 C8 . . 120.2(3) ?
C11 C10 C9 . . 120.4(3) ?
C11 C10 H10 . . 119.8 ?
C9 C10 H10 . . 119.8 ?
C10 C11 C12 . . 120.4(3) ?
C10 C11 H11 . . 119.8 ?
C12 C11 H11 . . 119.8 ?
C13 C12 C11 . . 119.9(3) ?
C13 C12 S2 . . 122.2(3) ?
C11 C12 S2 . . 117.9(3) ?
C12 C13 C8 . . 120.5(3) ?
C12 C13 H13 . . 119.8 ?
C8 C13 H13 . . 119.8 ?
O8 C14 O7 . . 121.6(3) ?
O8 C14 C8 . . 123.1(3) ?
O7 C14 C8 . . 115.3(3) ?
C20 C15 C16 . . 118.9(3) ?
C20 C15 C21 . . 121.9(3) ?
C16 C15 C21 . . 119.2(3) ?
O15 C16 C17 . . 117.9(3) ?
O15 C16 C15 . . 122.5(3) ?
C17 C16 C15 . . 119.6(3) ?
C18 C17 C16 . . 120.8(3) ?
C18 C17 H17 . . 119.6 ?
C16 C17 H17 . . 119.6 ?
C17 C18 C19 . . 120.4(3) ?
C17 C18 H18 . . 119.8 ?
C19 C18 H18 . . 119.8 ?
C20 C19 C18 . . 119.9(3) ?
C20 C19 S3 . . 121.4(3) ?
C18 C19 S3 . . 118.7(3) ?
C19 C20 C15 . . 120.3(3) ?
C19 C20 H20 . . 119.8 ?
C15 C20 H20 . . 119.8 ?
O14 C21 O13 . . 122.6(3) ?
O14 C21 C15 . . 122.5(3) ?
O13 C21 C15 . . 114.8(3) ?
C23 C22 C27 . . 119.4(3) ?
C23 C22 C28 . . 119.2(3) ?
C27 C22 C28 . . 121.4(3) ?
O21 C23 C22 . . 122.4(4) ?
O21 C23 C24 . . 118.2(4) ?
C22 C23 C24 . . 119.4(4) ?
C25 C24 C23 . . 120.9(4) ?
C25 C24 H24 . . 119.5 ?
C23 C24 H24 . . 119.5 ?
C24 C25 C26 . . 119.7(4) ?
C24 C25 H25 . . 120.1 ?
C26 C25 H25 . . 120.1 ?
C27 C26 C25 . . 120.5(3) ?
C27 C26 S4 . . 122.2(3) ?
C25 C26 S4 . . 117.4(3) ?
C26 C27 C22 . . 120.1(3) ?
C26 C27 H27 . . 119.9 ?
C22 C27 H27 . . 119.9 ?
O20 C28 O19 . . 122.2(4) ?
O20 C28 C22 . . 122.7(4) ?
O19 C28 C22 . . 115.1(3) ?
C34 C29 C30 . . 120.8(3) ?
C34 C29 N1 . . 119.3(3) ?
C30 C29 N1 . . 119.9(3) ?
C29 C30 C31 . . 119.2(4) ?
C29 C30 H30 . . 120.4 ?
C31 C30 H30 . . 120.4 ?
C30 C31 C32 . . 121.7(3) ?
C30 C31 H31 . . 119.2 ?
C32 C31 H31 . . 119.2 ?
C31 C32 C33 . . 117.4(3) ?
C31 C32 C35 . . 122.6(3) ?
C33 C32 C35 . . 119.9(3) ?
C34 C33 C32 . . 120.8(3) ?
C34 C33 H33 . . 119.6 ?
C32 C33 H33 . . 119.6 ?
C29 C34 C33 . . 120.0(4) ?
C29 C34 H34 . . 120.0 ?
C33 C34 H34 . . 120.0 ?
C40 C35 C36 . . 117.2(3) ?
C40 C35 C32 . . 121.4(3) ?
C36 C35 C32 . . 121.4(3) ?
C37 C36 C35 . . 121.6(3) ?
C37 C36 H36 . . 119.2 ?
C35 C36 H36 . . 119.2 ?
C36 C37 C38 . . 119.1(3) ?
C36 C37 H37 . . 120.4 ?
C38 C37 H37 . . 120.4 ?
C39 C38 C37 . . 120.8(3) ?
C39 C38 N2 . . 119.7(3) ?
C37 C38 N2 . . 119.4(3) ?
C38 C39 C40 . . 119.4(3) ?
C38 C39 H39 . . 120.3 ?
C40 C39 H39 . . 120.3 ?
C39 C40 C35 . . 121.9(3) ?
C39 C40 H40 . . 119.1 ?
C35 C40 H40 . . 119.1 ?
C42 C41 C46 . . 120.5(3) ?
C42 C41 N3 . . 121.3(3) ?
C46 C41 N3 . . 118.2(3) ?
C41 C42 C43 . . 119.6(3) ?
C41 C42 H42 . . 120.2 ?
C43 C42 H42 . . 120.2 ?
C44 C43 C42 . . 121.6(3) ?
C44 C43 H43 . . 119.2 ?
C42 C43 H43 . . 119.2 ?
C43 C44 C45 . . 117.3(3) ?
C43 C44 C47 . . 122.3(3) ?
C45 C44 C47 . . 120.4(3) ?
C46 C45 C44 . . 121.1(3) ?
C46 C45 H45 . . 119.5 ?
C44 C45 H45 . . 119.5 ?
C41 C46 C45 . . 119.8(3) ?
C41 C46 H46 . . 120.1 ?
C45 C46 H46 . . 120.1 ?
C52 C47 C48 . . 117.5(3) ?
C52 C47 C44 . . 121.0(3) ?
C48 C47 C44 . . 121.5(3) ?
C49 C48 C47 . . 121.6(3) ?
C49 C48 H48 . . 119.2 ?
C47 C48 H48 . . 119.2 ?
C50 C49 C48 . . 119.5(3) ?
C50 C49 H49 . . 120.2 ?
C48 C49 H49 . . 120.2 ?
C49 C50 C51 . . 120.5(3) ?
C49 C50 N4 . . 120.3(3) ?
C51 C50 N4 . . 119.2(3) ?
C50 C51 C52 . . 119.6(3) ?
C50 C51 H51 . . 120.2 ?
C52 C51 H51 . . 120.2 ?
C51 C52 C47 . . 121.2(3) ?
C51 C52 H52 . . 119.4 ?
C47 C52 H52 . . 119.4 ?
C29 N1 H1A . . 110(2) ?
C29 N1 H1B . . 113(3) ?
H1A N1 H1B . . 109(4) ?
C29 N1 H1C . . 109(3) ?
H1A N1 H1C . . 110(4) ?
H1B N1 H1C . . 107(4) ?
C38 N2 H2A . . 114(3) ?
C38 N2 H2B . . 111(2) ?
H2A N2 H2B . . 110(4) ?
C38 N2 H2C . . 111(3) ?
H2A N2 H2C . . 97(3) ?
H2B N2 H2C . . 113(4) ?
C41 N3 H3A . . 110(3) ?
C41 N3 H3B . . 103(3) ?
H3A N3 H3B . . 106(4) ?
C41 N3 H3C . . 110(2) ?
H3A N3 H3C . . 114(4) ?
H3B N3 H3C . . 114(4) ?
C50 N4 H4A . . 116(2) ?
C50 N4 H4B . . 108(2) ?
H4A N4 H4B . . 104(3) ?
C50 N4 H4C . . 106(2) ?
H4A N4 H4C . . 113(3) ?
H4B N4 H4C . . 109(3) ?
C7 O1 H1D . . 112(3) ?
C2 O3 H3D . . 109(3) ?
C14 O7 H7A . . 106(3) ?
C9 O9 H9A . . 108(3) ?
C21 O13 H13A . . 111(3) ?
C16 O15 H15A . . 103(3) ?
C28 O19 H19A . . 113(3) ?
C23 O21 H21A . . 108(4) ?
H25A O25 H25B . . 111(5) ?
H26A O26 H26B . . 105(5) ?
H27A O27 H27B . . 106(5) ?
H28A O28 H28B . . 107(4) ?
O4 S1 O6 . . 112.66(15) ?
O4 S1 O5 . . 111.18(16) ?
O6 S1 O5 . . 111.98(15) ?
O4 S1 C5 . . 107.32(16) ?
O6 S1 C5 . . 107.31(15) ?
O5 S1 C5 . . 105.97(15) ?
O11 S2 O10 . . 113.39(16) ?
O11 S2 O12 . . 110.99(16) ?
O10 S2 O12 . . 111.99(15) ?
O11 S2 C12 . . 106.24(16) ?
O10 S2 C12 . . 107.00(16) ?
O12 S2 C12 . . 106.76(15) ?
O17 S3 O18 . . 113.70(16) ?
O17 S3 O16 . . 111.42(15) ?
O18 S3 O16 . . 111.19(15) ?
O17 S3 C19 . . 106.86(15) ?
O18 S3 C19 . . 105.97(16) ?
O16 S3 C19 . . 107.25(15) ?
O22 S4 O23 . . 110.66(17) ?
O22 S4 O24 . . 113.1(2) ?
O23 S4 O24 . . 111.02(18) ?
O22 S4 C26 . . 108.67(16) ?
O23 S4 C26 . . 105.19(16) ?
O24 S4 C26 . . 107.80(17) ?

loop_
_geom_bond_atom_site_label_1
_geom_bond_atom_site_label_2
_geom_bond_site_symmetry_2
_geom_bond_distance
_geom_bond_publ_flag
C1 C6 . 1.383(5) ?
C1 C2 . 1.401(5) ?
C1 C7 . 1.479(5) ?
C2 O3 . 1.351(4) ?
C2 C3 . 1.382(5) ?
C3 C4 . 1.370(5) ?
C3 H3 . 0.9300 ?
C4 C5 . 1.389(4) ?
C4 H4 . 0.9300 ?
C5 C6 . 1.376(4) ?
C5 S1 . 1.755(3) ?
C6 H6 . 0.9300 ?
C7 O2 . 1.231(4) ?
C7 O1 . 1.313(5) ?
C8 C9 . 1.402(5) ?
C8 C13 . 1.411(4) ?
C8 C14 . 1.470(5) ?
C9 O9 . 1.354(4) ?
C9 C10 . 1.383(5) ?
C10 C11 . 1.372(4) ?
C10 H10 . 0.9300 ?
C11 C12 . 1.399(5) ?
C11 H11 . 0.9300 ?
C12 C13 . 1.372(4) ?
C12 S2 . 1.772(3) ?
C13 H13 . 0.9300 ?
C14 O8 . 1.212(4) ?
C14 O7 . 1.334(4) ?
C15 C20 . 1.402(4) ?
C15 C16 . 1.411(5) ?
C15 C21 . 1.470(5) ?
C16 O15 . 1.349(4) ?
C16 C17 . 1.392(5) ?
C17 C18 . 1.368(4) ?
C17 H17 . 0.9300 ?
C18 C19 . 1.393(5) ?
C18 H18 . 0.9300 ?
C19 C20 . 1.387(4) ?
C19 S3 . 1.771(3) ?
C20 H20 . 0.9300 ?
C21 O14 . 1.227(4) ?
C21 O13 . 1.312(4) ?
C22 C23 . 1.392(5) ?
C22 C27 . 1.397(5) ?
C22 C28 . 1.478(5) ?
C23 O21 . 1.345(5) ?
C23 C24 . 1.393(5) ?
C24 C25 . 1.364(5) ?
C24 H24 . 0.9300 ?
C25 C26 . 1.389(5) ?
C25 H25 . 0.9300 ?
C26 C27 . 1.372(5) ?
C26 S4 . 1.763(4) ?
C27 H27 . 0.9300 ?
C28 O20 . 1.219(4) ?
C28 O19 . 1.313(5) ?
C29 C34 . 1.363(5) ?
C29 C30 . 1.374(5) ?
C29 N1 . 1.465(5) ?
C30 C31 . 1.381(5) ?
C30 H30 . 0.9300 ?
C31 C32 . 1.388(5) ?
C31 H31 . 0.9300 ?
C32 C33 . 1.397(5) ?
C32 C35 . 1.486(5) ?
C33 C34 . 1.382(5) ?
C33 H33 . 0.9300 ?
C34 H34 . 0.9300 ?
C35 C40 . 1.395(5) ?
C35 C36 . 1.397(5) ?
C36 C37 . 1.379(5) ?
C36 H36 . 0.9300 ?
C37 C38 . 1.386(5) ?
C37 H37 . 0.9300 ?
C38 C39 . 1.373(5) ?
C38 N2 . 1.470(5) ?
C39 C40 . 1.377(5) ?
C39 H39 . 0.9300 ?
C40 H40 . 0.9300 ?
C41 C42 . 1.361(5) ?
C41 C46 . 1.373(5) ?
C41 N3 . 1.469(5) ?
C42 C43 . 1.385(5) ?
C42 H42 . 0.9300 ?
C43 C44 . 1.384(5) ?
C43 H43 . 0.9300 ?
C44 C45 . 1.394(5) ?
C44 C47 . 1.494(5) ?
C45 C46 . 1.380(5) ?
C45 H45 . 0.9300 ?
C46 H46 . 0.9300 ?
C47 C52 . 1.384(5) ?
C47 C48 . 1.385(5) ?
C48 C49 . 1.376(5) ?
C48 H48 . 0.9300 ?
C49 C50 . 1.364(5) ?
C49 H49 . 0.9300 ?
C50 C51 . 1.374(5) ?
C50 N4 . 1.472(4) ?
C51 C52 . 1.379(5) ?
C51 H51 . 0.9300 ?
C52 H52 . 0.9300 ?
N1 H1A . 0.872(18) ?
N1 H1B . 0.851(18) ?
N1 H1C . 0.874(18) ?
N2 H2A . 0.867(18) ?
N2 H2B . 0.872(18) ?
N2 H2C . 0.863(18) ?
N3 H3A . 0.854(18) ?
N3 H3B . 0.867(18) ?
N3 H3C . 0.872(18) ?
N4 H4A . 0.883(18) ?
N4 H4B . 0.877(18) ?
N4 H4C . 0.876(18) ?
O1 H1D . 0.831(19) ?
O3 H3D . 0.830(19) ?
O4 S1 . 1.440(3) ?
O5 S1 . 1.466(3) ?
O6 S1 . 1.451(2) ?
O7 H7A . 0.814(18) ?
O9 H9A . 0.83(4) ?
O10 S2 . 1.447(2) ?
O11 S2 . 1.444(2) ?
O12 S2 . 1.464(2) ?
O13 H13A . 0.826(19) ?
O15 H15A . 0.82(4) ?
O16 S3 . 1.461(2) ?
O17 S3 . 1.446(2) ?
O18 S3 . 1.453(2) ?
O19 H19A . 0.840(19) ?
O21 H21A . 0.81(4) ?
O22 S4 . 1.441(3) ?
O23 S4 . 1.449(3) ?
O24 S4 . 1.453(3) ?
O25 H25A . 0.815(19) ?
O25 H25B . 0.816(19) ?
O26 H26A . 0.820(19) ?
O26 H26B . 0.813(19) ?
O27 H27A . 0.836(19) ?
O27 H27B . 0.817(19) ?
O28 H28A . 0.842(19) ?
O28 H28B . 0.839(19) ?

loop_
_geom_hbond_atom_site_label_D
_geom_hbond_atom_site_label_H
_geom_hbond_atom_site_label_A
_geom_hbond_site_symmetry_A
_geom_hbond_distance_DH
_geom_hbond_distance_HA
_geom_hbond_distance_DA
_geom_hbond_angle_DHA
_geom_hbond_publ_flag
N1 H1A O5 . 0.872(18) 2.047(19) 2.917(4) 175(4) y
N1 H1B O24 3_566 0.851(18) 1.92(2) 2.756(4) 168(4) y
N1 H1C O12 . 0.874(18) 2.06(2) 2.927(4) 170(3) y
N2 H2A O17 . 0.867(18) 2.12(2) 2.901(4) 150(3) y
N2 H2B O22 . 0.872(18) 2.17(2) 3.010(5) 162(3) y
N2 H2C O12 3_566 0.863(18) 2.18(3) 2.918(4) 143(3) y
N2 H2C O25 4_566 0.863(18) 2.37(4) 2.868(4) 117(3) y
N3 H3A O4 . 0.854(18) 1.94(2) 2.775(4) 166(4) y
N3 H3B O11 . 0.867(18) 1.936(19) 2.796(4) 171(4) y
N3 H3C O16 3_666 0.872(18) 2.29(3) 3.005(4) 139(3) y
N3 H3C O26 . 0.872(18) 2.38(3) 2.954(5) 124(3) y
N4 H4A O16 . 0.883(18) 1.984(19) 2.858(4) 170(3) y
N4 H4B O28 2_656 0.877(18) 1.89(2) 2.755(4) 167(3) y
N4 H4C O22 . 0.876(18) 2.11(2) 2.964(4) 165(3) y
O1 H1D O25 4_565 0.831(19) 1.77(2) 2.585(4) 165(5) y
O3 H3D O2 . 0.830(19) 1.87(3) 2.601(4) 147(5) y
O7 H7A O5 3_565 0.814(18) 2.04(2) 2.846(3) 169(4) y
O9 H9A O8 . 0.83(4) 1.84(3) 2.580(4) 148(4) y
O13 H13A O27 3_667 0.826(19) 1.82(2) 2.639(4) 170(5) y
O15 H15A O14 . 0.82(4) 1.81(3) 2.582(4) 155(4) y
O19 H19A O26 1_556 0.840(19) 1.80(2) 2.631(4) 171(5) y
O21 H21A O20 . 0.81(4) 1.84(3) 2.572(4) 148(5) y
O25 H25A O6 . 0.815(19) 1.966(19) 2.781(4) 177(5) y
O25 H25B O10 2_545 0.816(19) 1.91(2) 2.715(4) 168(5) y
O26 H26A O23 4_575 0.820(19) 2.08(3) 2.822(4) 150(4) y
O26 H26B O18 3_666 0.813(19) 1.971(19) 2.782(4) 175(5) y
O27 H27A O23 . 0.836(19) 2.01(2) 2.838(4) 170(5) y
O27 H27B O28 2_656 0.817(19) 2.33(3) 3.089(5) 156(4) y
O28 H28A O6 4_566 0.842(19) 2.05(3) 2.847(4) 159(5) y
O28 H28B O18 . 0.839(19) 2.00(2) 2.805(4) 160(5) y
C11 H11 O4 . 0.93 2.45 3.341(4) 160 y
C18 H18 O22 . 0.93 2.47 3.381(4) 165 y
C48 H48 O3 4_566 0.93 2.56 3.475(5) 168 y
C51 H51 O23 . 0.93 2.52 3.177(4) 128 y

loop_
_geom_torsion_atom_site_label_1
_geom_torsion_atom_site_label_2
_geom_torsion_atom_site_label_3
_geom_torsion_atom_site_label_4
_geom_torsion_site_symmetry_1
_geom_torsion_site_symmetry_2
_geom_torsion_site_symmetry_3
_geom_torsion_site_symmetry_4
_geom_torsion
_geom_torsion_publ_flag
C6 C1 C2 O3 . . . . -178.1(3) ?
C7 C1 C2 O3 . . . . 3.0(5) ?
C6 C1 C2 C3 . . . . 1.7(5) ?
C7 C1 C2 C3 . . . . -177.2(3) ?
O3 C2 C3 C4 . . . . 179.1(3) ?
C1 C2 C3 C4 . . . . -0.7(6) ?
C2 C3 C4 C5 . . . . -0.8(5) ?
C3 C4 C5 C6 . . . . 1.4(5) ?
C3 C4 C5 S1 . . . . -180.0(3) ?
C4 C5 C6 C1 . . . . -0.3(5) ?
S1 C5 C6 C1 . . . . -179.0(3) ?
C2 C1 C6 C5 . . . . -1.2(5) ?
C7 C1 C6 C5 . . . . 177.7(3) ?
C6 C1 C7 O2 . . . . 179.2(4) ?
C2 C1 C7 O2 . . . . -1.9(6) ?
C6 C1 C7 O1 . . . . -0.6(5) ?
C2 C1 C7 O1 . . . . 178.4(3) ?
C13 C8 C9 O9 . . . . -179.7(3) ?
C14 C8 C9 O9 . . . . 3.0(5) ?
C13 C8 C9 C10 . . . . 0.5(5) ?
C14 C8 C9 C10 . . . . -176.8(3) ?
O9 C9 C10 C11 . . . . -179.9(3) ?
C8 C9 C10 C11 . . . . -0.1(5) ?
C9 C10 C11 C12 . . . . -0.5(5) ?
C10 C11 C12 C13 . . . . 0.6(5) ?
C10 C11 C12 S2 . . . . 179.5(3) ?
C11 C12 C13 C8 . . . . -0.2(5) ?
S2 C12 C13 C8 . . . . -179.0(2) ?
C9 C8 C13 C12 . . . . -0.4(5) ?
C14 C8 C13 C12 . . . . 176.8(3) ?
C9 C8 C14 O8 . . . . -2.4(5) ?
C13 C8 C14 O8 . . . . -179.7(3) ?
C9 C8 C14 O7 . . . . 177.1(3) ?
C13 C8 C14 O7 . . . . -0.2(5) ?
C20 C15 C16 O15 . . . . 179.5(3) ?
C21 C15 C16 O15 . . . . -0.2(5) ?
C20 C15 C16 C17 . . . . -0.7(5) ?
C21 C15 C16 C17 . . . . 179.6(3) ?
O15 C16 C17 C18 . . . . -179.3(3) ?
C15 C16 C17 C18 . . . . 0.9(5) ?
C16 C17 C18 C19 . . . . -0.6(5) ?
C17 C18 C19 C20 . . . . 0.1(5) ?
C17 C18 C19 S3 . . . . -178.9(3) ?
C18 C19 C20 C15 . . . . 0.1(5) ?
S3 C19 C20 C15 . . . . 179.1(3) ?
C16 C15 C20 C19 . . . . 0.1(5) ?
C21 C15 C20 C19 . . . . 179.9(3) ?
C20 C15 C21 O14 . . . . 179.7(3) ?
C16 C15 C21 O14 . . . . -0.6(5) ?
C20 C15 C21 O13 . . . . -0.3(5) ?
C16 C15 C21 O13 . . . . 179.4(3) ?
C27 C22 C23 O21 . . . . -179.8(4) ?
C28 C22 C23 O21 . . . . 0.3(6) ?
C27 C22 C23 C24 . . . . 1.3(6) ?
C28 C22 C23 C24 . . . . -178.7(4) ?
O21 C23 C24 C25 . . . . -180.0(4) ?
C22 C23 C24 C25 . . . . -1.0(6) ?
C23 C24 C25 C26 . . . . 0.2(6) ?
C24 C25 C26 C27 . . . . 0.2(6) ?
C24 C25 C26 S4 . . . . -178.5(3) ?
C25 C26 C27 C22 . . . . 0.1(5) ?
S4 C26 C27 C22 . . . . 178.7(3) ?
C23 C22 C27 C26 . . . . -0.9(5) ?
C28 C22 C27 C26 . . . . 179.1(3) ?
C23 C22 C28 O20 . . . . 0.2(6) ?
C27 C22 C28 O20 . . . . -179.7(4) ?
C23 C22 C28 O19 . . . . 179.5(3) ?
C27 C22 C28 O19 . . . . -0.5(5) ?
C34 C29 C30 C31 . . . . -0.9(6) ?
N1 C29 C30 C31 . . . . -179.5(4) ?
C29 C30 C31 C32 . . . . 1.7(6) ?
C30 C31 C32 C33 . . . . -1.1(6) ?
C30 C31 C32 C35 . . . . 178.0(4) ?
C31 C32 C33 C34 . . . . -0.1(6) ?
C35 C32 C33 C34 . . . . -179.3(3) ?
C30 C29 C34 C33 . . . . -0.3(6) ?
N1 C29 C34 C33 . . . . 178.3(3) ?
C32 C33 C34 C29 . . . . 0.8(6) ?
C31 C32 C35 C40 . . . . 151.6(4) ?
C33 C32 C35 C40 . . . . -29.3(5) ?
C31 C32 C35 C36 . . . . -30.0(5) ?
C33 C32 C35 C36 . . . . 149.1(4) ?
C40 C35 C36 C37 . . . . 0.7(5) ?
C32 C35 C36 C37 . . . . -177.8(3) ?
C35 C36 C37 C38 . . . . -0.9(6) ?
C36 C37 C38 C39 . . . . 0.9(5) ?
C36 C37 C38 N2 . . . . 178.9(3) ?
C37 C38 C39 C40 . . . . -0.8(6) ?
N2 C38 C39 C40 . . . . -178.8(3) ?
C38 C39 C40 C35 . . . . 0.6(6) ?
C36 C35 C40 C39 . . . . -0.6(6) ?
C32 C35 C40 C39 . . . . 177.9(3) ?
C46 C41 C42 C43 . . . . 1.6(6) ?
N3 C41 C42 C43 . . . . -179.8(3) ?
C41 C42 C43 C44 . . . . -1.2(6) ?
C42 C43 C44 C45 . . . . 0.7(6) ?
C42 C43 C44 C47 . . . . -179.6(3) ?
C43 C44 C45 C46 . . . . -0.6(6) ?
C47 C44 C45 C46 . . . . 179.7(3) ?
C42 C41 C46 C45 . . . . -1.5(6) ?
N3 C41 C46 C45 . . . . 179.8(3) ?
C44 C45 C46 C41 . . . . 1.0(6) ?
C43 C44 C47 C52 . . . . -149.1(4) ?
C45 C44 C47 C52 . . . . 30.6(5) ?
C43 C44 C47 C48 . . . . 31.8(5) ?
C45 C44 C47 C48 . . . . -148.6(4) ?
C52 C47 C48 C49 . . . . 1.1(5) ?
C44 C47 C48 C49 . . . . -179.7(3) ?
C47 C48 C49 C50 . . . . -0.6(6) ?
C48 C49 C50 C51 . . . . -0.5(6) ?
C48 C49 C50 N4 . . . . -179.4(3) ?
C49 C50 C51 C52 . . . . 1.1(6) ?
N4 C50 C51 C52 . . . . -180.0(3) ?
C50 C51 C52 C47 . . . . -0.5(6) ?
C48 C47 C52 C51 . . . . -0.5(6) ?
C44 C47 C52 C51 . . . . -179.7(3) ?
C6 C5 S1 O4 . . . . -49.9(3) ?
C4 C5 S1 O4 . . . . 131.5(3) ?
C6 C5 S1 O6 . . . . -171.2(3) ?
C4 C5 S1 O6 . . . . 10.1(3) ?
C6 C5 S1 O5 . . . . 69.0(3) ?
C4 C5 S1 O5 . . . . -109.6(3) ?
C13 C12 S2 O11 . . . . -137.8(3) ?
C11 C12 S2 O11 . . . . 43.4(3) ?
C13 C12 S2 O10 . . . . -16.4(3) ?
C11 C12 S2 O10 . . . . 164.8(3) ?
C13 C12 S2 O12 . . . . 103.7(3) ?
C11 C12 S2 O12 . . . . -75.1(3) ?
C20 C19 S3 O17 . . . . 135.8(3) ?
C18 C19 S3 O17 . . . . -45.2(3) ?
C20 C19 S3 O18 . . . . 14.3(3) ?
C18 C19 S3 O18 . . . . -166.7(3) ?
C20 C19 S3 O16 . . . . -104.6(3) ?
C18 C19 S3 O16 . . . . 74.4(3) ?
C27 C26 S4 O22 . . . . 7.9(4) ?
C25 C26 S4 O22 . . . . -173.4(3) ?
C27 C26 S4 O23 . . . . -110.6(3) ?
C25 C26 S4 O23 . . . . 68.0(3) ?
C27 C26 S4 O24 . . . . 130.8(3) ?
C25 C26 S4 O24 . . . . -50.5(3) ?
